data_7023938
loop_
_publ_author_name
'Barros, Wdeson P.'
'Inglis, Ross'
'Nichol, Gary S.'
'Rajeshkumar, Thayalan'
'Rajaraman, Gopalan'
'Piligkos, Stergios'
'Stumpf, Humberto O.'
'Brechin, Euan K.'

_publ_section_title
;
 From antiferromagnetic to ferromagnetic exchange in a family of
 oxime-based Mn(III) dimers: a magneto-structural study.
;
_journal_issue 47
_journal_name_full 'Dalton transactions (Cambridge, England : 2003)'
_journal_page_first 16510
_journal_page_last 16517
_journal_paper_doi 10.1039/c3dt52009a
_journal_volume 42
_journal_year 2013
_chemical_formula_moiety 'C45 H45 Mn2 N9 O3, 2(Cl O4)'
_chemical_formula_sum 'C45 H45 Cl2 Mn2 N9 O11'
_chemical_formula_weight 1068.68
_chemical_name_systematic
;
 ?
;
_space_group_IT_number 2
_symmetry_cell_setting triclinic
_symmetry_space_group_name_Hall '-P 1'
_symmetry_space_group_name_H-M 'P -1'
_atom_sites_solution_hydrogens geom
_atom_sites_solution_primary charge-flipping
_atom_sites_solution_secondary difmap
_audit_creation_method SHELXL-97
_cell_angle_alpha 74.555(5)
_cell_angle_beta 81.387(4)
_cell_angle_gamma 84.794(4)
_cell_formula_units_Z 2
_cell_length_a 11.0368(4)
_cell_length_b 11.5272(6)
_cell_length_c 19.2934(10)
_cell_measurement_reflns_used 6471
_cell_measurement_temperature 170(2)
_cell_measurement_theta_max 23.2067
_cell_measurement_theta_min 2.9861
_cell_volume 2335.9(2)
_computing_cell_refinement 'CrysAlisPro (Agilent Technologies, 2011)'
_computing_data_collection 'CrysAlisPro (Agilent Technologies, 2011)'
_computing_data_reduction 'CrysAlisPro (Agilent Technologies, 2011)'
_computing_molecular_graphics 'DIAMOND (Brandenburg & Putz, 1999)'
_computing_publication_material 'SHELXTL (Sheldrick, 2008) and local programs'
_computing_structure_refinement 'SHELXTL (Sheldrick, 2008)'
_computing_structure_solution 'Superflip (Palatinus & Chapuis, 2007)'
_diffrn_ambient_temperature 170(2)
_diffrn_detector_area_resol_mean 16.1042
_diffrn_measured_fraction_theta_full 0.998
_diffrn_measured_fraction_theta_max 0.998
_diffrn_measurement_device_type 'Agilent Technologies XCalibur'
_diffrn_measurement_method '\w scans'
_diffrn_radiation_monochromator graphite
_diffrn_radiation_source 'sealed tube'
_diffrn_radiation_type MoK\a
_diffrn_radiation_wavelength 0.71073
_diffrn_reflns_av_R_equivalents 0.0528
_diffrn_reflns_av_sigmaI/netI 0.0572
_diffrn_reflns_limit_h_max 12
_diffrn_reflns_limit_h_min -12
_diffrn_reflns_limit_k_max 12
_diffrn_reflns_limit_k_min -12
_diffrn_reflns_limit_l_max 21
_diffrn_reflns_limit_l_min -21
_diffrn_reflns_number 28621
_diffrn_reflns_theta_full 23.26
_diffrn_reflns_theta_max 23.26
_diffrn_reflns_theta_min 2.99
_exptl_absorpt_coefficient_mu 0.726
_exptl_absorpt_correction_T_max 0.9496
_exptl_absorpt_correction_T_min 0.8619
_exptl_absorpt_correction_type analytical
_exptl_absorpt_process_details
;
CrysAlisPro, Agilent Technologies,
Version 1.171.35.19 (release 27-10-2011 CrysAlis171 .NET)
(compiled Oct 27 2011,15:02:11)
Analytical numeric absorption correction using a multifaceted crystal
   model based on expressions derived by R.C. Clark & J.S. Reid.
(Clark, R. C. & Reid, J. S. (1995). Acta Cryst. A51, 887-897)
;
_exptl_crystal_colour 'dark brown'
_exptl_crystal_density_diffrn 1.519
_exptl_crystal_density_method 'not measured'
_exptl_crystal_description plate
_exptl_crystal_F_000 1100
_exptl_crystal_size_max 0.21
_exptl_crystal_size_mid 0.14
_exptl_crystal_size_min 0.07
_refine_diff_density_max 0.334
_refine_diff_density_min -0.281
_refine_diff_density_rms 0.050
_refine_ls_extinction_method none
_refine_ls_goodness_of_fit_ref 1.019
_refine_ls_hydrogen_treatment constr
_refine_ls_matrix_type full
_refine_ls_number_parameters 715
_refine_ls_number_reflns 6699
_refine_ls_number_restraints 6
_refine_ls_restrained_S_all 1.019
_refine_ls_R_factor_all 0.0645
_refine_ls_R_factor_gt 0.0412
_refine_ls_shift/su_max 0.001
_refine_ls_shift/su_mean 0.000
_refine_ls_structure_factor_coef Fsqd
_refine_ls_weighting_details 'calc w=1/[\s^2^(Fo^2^)+(0.0282P)^2^+0.4651P] where P=(Fo^2^+2Fc^2^)/3'
_refine_ls_weighting_scheme calc
_refine_ls_wR_factor_gt 0.0733
_refine_ls_wR_factor_ref 0.0812
_reflns_number_gt 5042
_reflns_number_total 6699
_reflns_threshold_expression I>2\s(I)
_cod_data_source_file c3dt52009a.txt
_cod_data_source_block 3-eb2089
_cod_original_cell_volume 2335.92(19)
_cod_database_code 7023938

loop_
_symmetry_equiv_pos_as_xyz
'x, y, z'
'-x, -y, -z'

loop_
_atom_site_label
_atom_site_type_symbol
_atom_site_fract_x
_atom_site_fract_y
_atom_site_fract_z
_atom_site_U_iso_or_equiv
_atom_site_adp_type
_atom_site_occupancy
_atom_site_symmetry_multiplicity
_atom_site_calc_flag
_atom_site_refinement_flags
_atom_site_disorder_assembly
_atom_site_disorder_group
Mn1 Mn 0.26107(4) 0.84600(4) 0.20396(2) 0.02909(14) Uani 1 1 d . . .
Mn2 Mn 0.22763(4) 0.57034(4) 0.26860(2) 0.03163(15) Uani 1 1 d . . .
O1 O 0.35577(19) 0.97925(18) 0.18871(11) 0.0395(6) Uani 1 1 d . . .
O2 O 0.37178(18) 0.62663(17) 0.28844(11) 0.0384(6) Uani 1 1 d . . .
O3 O 0.17846(17) 0.71202(17) 0.21301(10) 0.0325(5) Uani 1 1 d . . .
N1 N 0.3828(2) 0.7495(2) 0.26955(13) 0.0305(6) Uani 1 1 d . . .
N2 N 0.1044(2) 0.9608(2) 0.15424(12) 0.0300(6) Uani 1 1 d . . .
N3 N 0.3107(2) 0.8655(2) 0.08585(13) 0.0317(6) Uani 1 1 d . . .
N4 N 0.1342(2) 0.8981(2) 0.29689(13) 0.0334(6) Uani 1 1 d . . .
N5 N -0.0545(3) 1.2032(3) 0.17883(16) 0.0528(8) Uani 1 1 d . . .
N6 N 0.0807(2) 0.4752(2) 0.24903(13) 0.0353(7) Uani 1 1 d . . .
N7 N 0.0742(2) 0.5844(2) 0.35820(13) 0.0347(7) Uani 1 1 d . . .
N8 N 0.3101(3) 0.4937(2) 0.17436(14) 0.0381(7) Uani 1 1 d . . .
N9 N 0.2715(2) 0.4007(2) 0.33250(13) 0.0321(6) Uani 1 1 d . . .
C1 C 0.4282(3) 1.0034(3) 0.23126(16) 0.0306(8) Uani 1 1 d . . .
C2 C 0.4472(3) 1.1258(3) 0.22378(17) 0.0375(8) Uani 1 1 d . . .
H2 H 0.4056 1.1865 0.1905 0.045 Uiso 1 1 calc R . .
C3 C 0.5244(3) 1.1584(3) 0.26348(19) 0.0482(10) Uani 1 1 d . . .
H3 H 0.5370 1.2413 0.2570 0.058 Uiso 1 1 calc R . .
C4 C 0.5845(3) 1.0716(3) 0.3132(2) 0.0586(11) Uani 1 1 d . . .
H4 H 0.6365 1.0946 0.3417 0.070 Uiso 1 1 calc R . .
C5 C 0.5680(3) 0.9524(3) 0.32066(19) 0.0493(10) Uani 1 1 d . . .
H5 H 0.6106 0.8933 0.3542 0.059 Uiso 1 1 calc R . .
C6 C 0.4904(3) 0.9142(3) 0.28055(16) 0.0319(8) Uani 1 1 d . . .
C7 C 0.4752(3) 0.7847(3) 0.29205(15) 0.0306(8) Uani 1 1 d . . .
C8 C 0.5608(3) 0.6920(3) 0.33328(16) 0.0393(9) Uani 1 1 d . . .
H8A H 0.6414 0.7267 0.3283 0.047 Uiso 1 1 calc R . .
H8B H 0.5733 0.6219 0.3119 0.047 Uiso 1 1 calc R . .
C9 C 0.5118(3) 0.6492(3) 0.41360(17) 0.0584(11) Uani 1 1 d . . .
H9A H 0.5668 0.5842 0.4375 0.088 Uiso 1 1 calc R . .
H9B H 0.4297 0.6194 0.4188 0.088 Uiso 1 1 calc R . .
H9C H 0.5074 0.7165 0.4361 0.088 Uiso 1 1 calc R . .
C10 C -0.0055(3) 0.9256(3) 0.20807(15) 0.0337(8) Uani 1 1 d . . .
H10A H -0.0256 0.8429 0.2097 0.040 Uiso 1 1 calc R . .
H10B H -0.0765 0.9809 0.1935 0.040 Uiso 1 1 calc R . .
C11 C 0.0186(3) 0.9308(3) 0.28206(16) 0.0322(8) Uani 1 1 d . . .
C12 C -0.0716(3) 0.9633(3) 0.33174(18) 0.0454(9) Uani 1 1 d . . .
H12 H -0.1519 0.9879 0.3194 0.054 Uiso 1 1 calc R . .
C13 C -0.0439(4) 0.9597(3) 0.39999(19) 0.0502(10) Uani 1 1 d . . .
H13 H -0.1052 0.9807 0.4354 0.060 Uiso 1 1 calc R . .
C14 C 0.0730(4) 0.9255(3) 0.41568(17) 0.0441(9) Uani 1 1 d . . .
H14 H 0.0939 0.9215 0.4623 0.053 Uiso 1 1 calc R . .
C15 C 0.1596(3) 0.8969(3) 0.36294(17) 0.0373(8) Uani 1 1 d . . .
H15 H 0.2412 0.8754 0.3737 0.045 Uiso 1 1 calc R . .
C16 C 0.1280(3) 1.0920(3) 0.14056(17) 0.0372(8) Uani 1 1 d . . .
H16A H 0.1958 1.1121 0.1003 0.045 Uiso 1 1 calc R . .
H16B H 0.1561 1.1043 0.1843 0.045 Uiso 1 1 calc R . .
C17 C 0.0195(3) 1.1793(3) 0.12200(18) 0.0404(9) Uani 1 1 d . . .
C18 C 0.0020(4) 1.2340(3) 0.0517(2) 0.0607(11) Uani 1 1 d . . .
H18 H 0.0555 1.2149 0.0125 0.073 Uiso 1 1 calc R . .
C19 C -0.0951(5) 1.3170(4) 0.0393(3) 0.0900(16) Uani 1 1 d . . .
H19 H -0.1088 1.3564 -0.0090 0.108 Uiso 1 1 calc R . .
C20 C -0.1702(4) 1.3427(4) 0.0951(3) 0.0876(16) Uani 1 1 d . . .
H20 H -0.2372 1.4003 0.0870 0.105 Uiso 1 1 calc R . .
C21 C -0.1484(4) 1.2841(4) 0.1641(3) 0.0666(12) Uani 1 1 d . . .
H21 H -0.2027 1.3016 0.2036 0.080 Uiso 1 1 calc R . .
C22 C 0.0962(3) 0.9274(3) 0.08655(15) 0.0354(8) Uani 1 1 d . . .
H22A H 0.0451 0.9896 0.0561 0.043 Uiso 1 1 calc R . .
H22B H 0.0562 0.8498 0.0981 0.043 Uiso 1 1 calc R . .
C23 C 0.2220(3) 0.9158(3) 0.04499(16) 0.0327(8) Uani 1 1 d . . .
C24 C 0.2455(3) 0.9514(3) -0.02983(17) 0.0469(9) Uani 1 1 d . . .
H24 H 0.1819 0.9890 -0.0577 0.056 Uiso 1 1 calc R . .
C25 C 0.3612(3) 0.9320(3) -0.06356(19) 0.0515(10) Uani 1 1 d . . .
H25 H 0.3784 0.9550 -0.1150 0.062 Uiso 1 1 calc R . .
C26 C 0.4513(3) 0.8791(3) -0.02219(19) 0.0459(9) Uani 1 1 d . . .
H26 H 0.5320 0.8642 -0.0443 0.055 Uiso 1 1 calc R . .
C27 C 0.4232(3) 0.8478(3) 0.05206(18) 0.0393(8) Uani 1 1 d . . .
H27 H 0.4864 0.8121 0.0806 0.047 Uiso 1 1 calc R . .
C28 C -0.0372(3) 0.5331(3) 0.27270(17) 0.0423(9) Uani 1 1 d . . .
H28A H -0.1037 0.4779 0.2782 0.051 Uiso 1 1 calc R . .
H28B H -0.0547 0.6073 0.2350 0.051 Uiso 1 1 calc R . .
C29 C -0.0362(3) 0.5647(3) 0.34361(17) 0.0349(8) Uani 1 1 d . . .
C30 C -0.1425(3) 0.5795(3) 0.38778(19) 0.0441(9) Uani 1 1 d . . .
H30 H -0.2188 0.5606 0.3775 0.053 Uiso 1 1 calc R . .
C31 C -0.1370(4) 0.6224(3) 0.44744(19) 0.0514(10) Uani 1 1 d . . .
H31 H -0.2100 0.6365 0.4777 0.062 Uiso 1 1 calc R . .
C32 C -0.0249(4) 0.6447(3) 0.46267(18) 0.0477(10) Uani 1 1 d . . .
H32 H -0.0189 0.6747 0.5033 0.057 Uiso 1 1 calc R . .
C33 C 0.0782(3) 0.6223(3) 0.41768(17) 0.0395(9) Uani 1 1 d . . .
H33 H 0.1560 0.6342 0.4293 0.047 Uiso 1 1 calc R . .
C34 C 0.0924(3) 0.3454(3) 0.29019(19) 0.0485(10) Uani 1 1 d . . .
H34A H 0.0140 0.3237 0.3217 0.058 Uiso 1 1 calc R . .
H34B H 0.1054 0.2950 0.2551 0.058 Uiso 1 1 calc R . .
C35 C 0.1942(3) 0.3154(3) 0.33622(17) 0.0359(8) Uani 1 1 d . . .
C36 C 0.2090(4) 0.2011(3) 0.3808(2) 0.0523(10) Uani 1 1 d . . .
H36 H 0.1519 0.1422 0.3842 0.063 Uiso 1 1 calc R . .
C37 C 0.3062(4) 0.1722(3) 0.4203(2) 0.0588(11) Uani 1 1 d . . .
H37 H 0.3172 0.0936 0.4510 0.071 Uiso 1 1 calc R . .
C38 C 0.3874(3) 0.2590(3) 0.41461(18) 0.0475(9) Uani 1 1 d . . .
H38 H 0.4563 0.2407 0.4406 0.057 Uiso 1 1 calc R . .
C39 C 0.3676(3) 0.3724(3) 0.37096(16) 0.0378(8) Uani 1 1 d . . .
H39 H 0.4229 0.4327 0.3677 0.045 Uiso 1 1 calc R . .
C40 C 0.0950(3) 0.4887(3) 0.16937(16) 0.0427(9) Uani 1 1 d . . .
H40A H 0.0692 0.5721 0.1446 0.051 Uiso 1 1 calc R . .
H40B H 0.0411 0.4332 0.1587 0.051 Uiso 1 1 calc R . .
C41 C 0.2255(3) 0.4616(3) 0.14070(17) 0.0388(9) Uani 1 1 d . . .
C42 C 0.2579(4) 0.4110(3) 0.08264(18) 0.0478(10) Uani 1 1 d . . .
H42 H 0.1966 0.3882 0.0599 0.057 Uiso 1 1 calc R . .
C43 C 0.3796(4) 0.3943(3) 0.0584(2) 0.0574(11) Uani 1 1 d . . .
H43 H 0.4038 0.3604 0.0183 0.069 Uiso 1 1 calc R . .
C44 C 0.4669(4) 0.4272(3) 0.0927(2) 0.0598(11) Uani 1 1 d . . .
H44 H 0.5518 0.4158 0.0768 0.072 Uiso 1 1 calc R . .
C45 C 0.4291(3) 0.4767(3) 0.15023(19) 0.0495(10) Uani 1 1 d . . .
H45 H 0.4892 0.4997 0.1737 0.059 Uiso 1 1 calc R . .
Cl1 Cl 0.7512(5) 0.2593(3) 0.4223(3) 0.0293(13) Uani 0.599(13) 1 d P A 1
O4 O 0.6999(18) 0.1478(17) 0.4595(10) 0.097(7) Uani 0.599(13) 1 d P A 1
O6 O 0.7127(9) 0.3104(7) 0.3583(5) 0.096(4) Uani 0.599(13) 1 d P A 1
O5 O 0.7224(8) 0.3290(6) 0.4741(4) 0.095(4) Uani 0.599(13) 1 d P A 1
O7 O 0.8826(8) 0.2397(9) 0.4166(5) 0.081(3) Uani 0.599(13) 1 d P A 1
Cl1' Cl 0.7468(12) 0.2571(11) 0.4241(7) 0.094(4) Uani 0.401(13) 1 d P A 2
O4' O 0.697(2) 0.142(2) 0.4597(12) 0.058(8) Uani 0.401(13) 1 d P A 2
O5' O 0.8503(14) 0.2898(11) 0.4441(8) 0.091(7) Uani 0.401(13) 1 d P A 2
O6' O 0.6552(8) 0.3584(8) 0.4137(8) 0.090(6) Uani 0.401(13) 1 d P A 2
O7' O 0.7870(14) 0.2481(14) 0.3486(7) 0.101(5) Uani 0.401(13) 1 d P A 2
Cl2 Cl 0.7488(7) 0.6989(7) 0.1218(3) 0.0848(19) Uani 0.698(12) 1 d P B 1
O8 O 0.7135(11) 0.7166(12) 0.0569(6) 0.112(4) Uani 0.698(12) 1 d P B 1
O9 O 0.8667(5) 0.7278(8) 0.1224(3) 0.070(3) Uani 0.698(12) 1 d P B 1
O10 O 0.6642(6) 0.7674(6) 0.1608(3) 0.093(3) Uani 0.698(12) 1 d P B 1
O11 O 0.7184(13) 0.5988(11) 0.1486(8) 0.231(8) Uani 0.698(12) 1 d P B 1
Cl2' Cl 0.7481(9) 0.7001(8) 0.1234(4) 0.021(2) Uani 0.302(12) 1 d PU B 2
O8' O 0.720(2) 0.7751(14) 0.0407(14) 0.057(4) Uani 0.302(12) 1 d P B 2
O9' O 0.860(2) 0.636(3) 0.1023(10) 0.192(14) Uani 0.302(12) 1 d P B 2
O10' O 0.777(4) 0.7755(14) 0.1571(13) 0.210(18) Uani 0.302(12) 1 d P B 2
O11' O 0.7219(10) 0.5664(10) 0.1812(7) 0.050(4) Uani 0.302(12) 1 d P B 2

loop_
_atom_site_aniso_label
_atom_site_aniso_U_11
_atom_site_aniso_U_22
_atom_site_aniso_U_33
_atom_site_aniso_U_23
_atom_site_aniso_U_13
_atom_site_aniso_U_12
Mn1 0.0297(3) 0.0263(3) 0.0322(3) -0.0049(2) -0.0104(2) -0.0039(2)
Mn2 0.0324(3) 0.0260(3) 0.0371(3) -0.0057(2) -0.0080(2) -0.0061(2)
O1 0.0444(14) 0.0330(13) 0.0427(14) -0.0020(10) -0.0186(11) -0.0120(11)
O2 0.0381(14) 0.0232(13) 0.0537(14) -0.0012(11) -0.0180(11) -0.0070(11)
O3 0.0312(13) 0.0291(12) 0.0382(12) -0.0055(10) -0.0111(10) -0.0062(10)
N1 0.0320(16) 0.0241(15) 0.0354(15) -0.0036(12) -0.0095(12) -0.0054(13)
N2 0.0291(16) 0.0328(16) 0.0287(15) -0.0088(12) -0.0028(12) -0.0033(13)
N3 0.0276(16) 0.0285(15) 0.0391(16) -0.0085(13) -0.0054(13) -0.0006(13)
N4 0.0399(18) 0.0282(15) 0.0314(16) -0.0057(12) -0.0068(13) -0.0014(13)
N5 0.051(2) 0.047(2) 0.059(2) -0.0178(16) -0.0005(17) 0.0030(17)
N6 0.0334(17) 0.0360(17) 0.0391(17) -0.0119(13) -0.0047(13) -0.0091(14)
N7 0.0336(17) 0.0327(16) 0.0368(17) -0.0055(13) -0.0054(13) -0.0059(13)
N8 0.0366(18) 0.0342(17) 0.0411(17) -0.0059(13) -0.0012(14) -0.0069(14)
N9 0.0348(17) 0.0275(15) 0.0342(16) -0.0099(12) 0.0005(13) -0.0044(13)
C1 0.0239(19) 0.035(2) 0.0326(19) -0.0088(16) 0.0015(15) -0.0080(16)
C2 0.039(2) 0.033(2) 0.040(2) -0.0097(16) -0.0010(16) -0.0090(17)
C3 0.049(2) 0.039(2) 0.062(3) -0.022(2) -0.001(2) -0.0089(19)
C4 0.063(3) 0.051(3) 0.077(3) -0.028(2) -0.032(2) -0.010(2)
C5 0.050(2) 0.044(2) 0.062(2) -0.0168(19) -0.0273(19) -0.0027(19)
C6 0.0298(19) 0.034(2) 0.0356(19) -0.0114(16) -0.0074(15) -0.0052(16)
C7 0.0300(19) 0.032(2) 0.0315(18) -0.0083(15) -0.0079(15) -0.0055(16)
C8 0.032(2) 0.039(2) 0.048(2) -0.0071(17) -0.0154(17) -0.0019(17)
C9 0.063(3) 0.069(3) 0.041(2) -0.002(2) -0.021(2) -0.002(2)
C10 0.030(2) 0.035(2) 0.0348(19) -0.0072(15) -0.0045(15) -0.0007(16)
C11 0.038(2) 0.0236(18) 0.0327(19) -0.0052(15) -0.0002(16) -0.0044(16)
C12 0.045(2) 0.042(2) 0.045(2) -0.0111(18) 0.0045(18) -0.0031(18)
C13 0.069(3) 0.040(2) 0.039(2) -0.0154(18) 0.013(2) -0.007(2)
C14 0.076(3) 0.031(2) 0.027(2) -0.0086(16) -0.006(2) -0.010(2)
C15 0.054(2) 0.0242(19) 0.035(2) -0.0055(16) -0.0113(18) -0.0069(17)
C16 0.037(2) 0.037(2) 0.0355(19) -0.0052(16) -0.0046(16) -0.0032(17)
C17 0.037(2) 0.039(2) 0.044(2) -0.0057(18) -0.0086(18) -0.0042(18)
C18 0.067(3) 0.058(3) 0.050(3) -0.003(2) -0.017(2) 0.014(2)
C19 0.099(4) 0.082(4) 0.084(4) -0.008(3) -0.041(3) 0.029(3)
C20 0.065(4) 0.072(3) 0.131(5) -0.023(4) -0.052(4) 0.026(3)
C21 0.040(3) 0.054(3) 0.105(4) -0.030(3) 0.005(2) 0.006(2)
C22 0.029(2) 0.049(2) 0.0294(18) -0.0118(16) -0.0074(15) 0.0027(17)
C23 0.031(2) 0.034(2) 0.033(2) -0.0095(16) -0.0051(16) -0.0017(16)
C24 0.044(2) 0.063(3) 0.031(2) -0.0088(18) -0.0075(17) 0.002(2)
C25 0.050(3) 0.064(3) 0.037(2) -0.0149(19) 0.0071(19) -0.001(2)
C26 0.038(2) 0.045(2) 0.054(3) -0.0202(19) 0.0090(19) -0.0015(19)
C27 0.031(2) 0.035(2) 0.052(2) -0.0122(17) -0.0081(17) 0.0034(17)
C28 0.030(2) 0.050(2) 0.048(2) -0.0115(18) -0.0064(16) -0.0097(18)
C29 0.035(2) 0.0298(19) 0.037(2) -0.0034(16) -0.0041(17) -0.0026(17)
C30 0.036(2) 0.037(2) 0.054(2) -0.0048(18) -0.0033(18) 0.0003(18)
C31 0.056(3) 0.040(2) 0.049(2) -0.0091(19) 0.011(2) 0.007(2)
C32 0.071(3) 0.031(2) 0.039(2) -0.0066(17) -0.005(2) 0.000(2)
C33 0.053(2) 0.027(2) 0.037(2) -0.0029(17) -0.0118(18) -0.0058(18)
C34 0.054(3) 0.036(2) 0.057(2) -0.0087(18) -0.0085(19) -0.0184(19)
C35 0.038(2) 0.029(2) 0.039(2) -0.0084(16) 0.0029(16) -0.0063(17)
C36 0.059(3) 0.025(2) 0.065(3) 0.0004(19) -0.001(2) -0.0099(19)
C37 0.067(3) 0.032(2) 0.063(3) 0.0075(19) -0.001(2) 0.004(2)
C38 0.044(2) 0.044(2) 0.048(2) -0.0048(19) -0.0036(18) 0.006(2)
C39 0.039(2) 0.034(2) 0.038(2) -0.0052(17) -0.0062(17) -0.0023(17)
C40 0.047(2) 0.046(2) 0.041(2) -0.0168(17) -0.0086(17) -0.0118(18)
C41 0.049(2) 0.0278(19) 0.036(2) -0.0030(16) -0.0022(18) -0.0096(18)
C42 0.070(3) 0.033(2) 0.040(2) -0.0083(17) -0.005(2) -0.009(2)
C43 0.084(3) 0.040(2) 0.040(2) -0.0078(18) 0.009(2) 0.005(2)
C44 0.056(3) 0.055(3) 0.053(3) -0.003(2) 0.012(2) 0.008(2)
C45 0.047(3) 0.043(2) 0.051(2) -0.0006(19) -0.0016(19) -0.003(2)
Cl1 0.032(3) 0.021(2) 0.032(2) -0.0071(17) 0.0083(19) -0.0103(18)
O4 0.103(13) 0.055(9) 0.114(12) 0.034(8) -0.029(9) -0.056(9)
O6 0.126(10) 0.091(6) 0.069(6) 0.017(5) -0.061(6) -0.034(6)
O5 0.109(7) 0.094(5) 0.094(6) -0.062(4) 0.028(5) -0.024(5)
O7 0.064(5) 0.080(6) 0.085(5) -0.004(4) 0.014(4) -0.014(4)
Cl1' 0.079(8) 0.126(9) 0.092(9) -0.033(7) -0.032(6) -0.029(7)
O4' 0.056(14) 0.063(15) 0.058(12) -0.018(12) -0.010(10) -0.013(11)
O5' 0.101(13) 0.068(8) 0.117(12) 0.000(6) -0.080(11) -0.037(8)
O6' 0.047(6) 0.051(5) 0.143(14) 0.008(6) 0.015(6) 0.010(4)
O7' 0.119(11) 0.113(10) 0.078(7) -0.058(7) 0.049(7) -0.055(8)
Cl2 0.061(2) 0.093(3) 0.117(3) -0.047(2) -0.0357(19) 0.0131(16)
O8 0.066(5) 0.213(12) 0.076(7) -0.065(8) -0.046(5) 0.034(8)
O9 0.034(3) 0.122(7) 0.057(3) -0.016(3) -0.017(2) -0.023(3)
O10 0.087(5) 0.133(5) 0.048(3) -0.030(3) 0.004(3) 0.055(4)
O11 0.342(16) 0.134(9) 0.215(14) 0.037(8) -0.095(11) -0.147(10)
Cl2' 0.020(2) 0.022(2) 0.022(2) -0.0062(11) -0.0028(10) 0.0000(10)
O8' 0.057(8) 0.059(8) 0.054(9) -0.007(7) -0.025(6) 0.013(7)
O9' 0.166(18) 0.21(2) 0.103(13) 0.045(14) 0.043(12) 0.138(18)
O10' 0.46(5) 0.052(10) 0.17(2) 0.003(10) -0.21(3) -0.06(2)
O11' 0.045(7) 0.012(5) 0.080(8) 0.014(5) -0.013(5) 0.002(5)

loop_
_atom_type_symbol
_atom_type_description
_atom_type_scat_dispersion_real
_atom_type_scat_dispersion_imag
_atom_type_scat_source
C C 0.0033 0.0016 'International Tables Vol C Tables 4.2.6.8 and 6.1.1.4'
H H 0.0000 0.0000 'International Tables Vol C Tables 4.2.6.8 and 6.1.1.4'
N N 0.0061 0.0033 'International Tables Vol C Tables 4.2.6.8 and 6.1.1.4'
O O 0.0106 0.0060 'International Tables Vol C Tables 4.2.6.8 and 6.1.1.4'
Cl Cl 0.1484 0.1585 'International Tables Vol C Tables 4.2.6.8 and 6.1.1.4'
Mn Mn 0.3368 0.7283 'International Tables Vol C Tables 4.2.6.8 and 6.1.1.4'

loop_
_geom_angle_atom_site_label_1
_geom_angle_atom_site_label_2
_geom_angle_atom_site_label_3
_geom_angle
Mn2 Mn1 O1 149.19(6)
Mn2 Mn1 O3 29.71(6)
Mn2 Mn1 N1 61.73(7)
Mn2 Mn1 N2 118.25(6)
Mn2 Mn1 N3 104.13(6)
Mn2 Mn1 N4 93.64(6)
O1 Mn1 O3 175.07(10)
O1 Mn1 N1 87.75(9)
O1 Mn1 N2 92.43(9)
O1 Mn1 N3 85.11(9)
O1 Mn1 N4 92.38(9)
O3 Mn1 N1 91.43(9)
O3 Mn1 N2 89.44(8)
O3 Mn1 N3 90.92(9)
O3 Mn1 N4 92.53(9)
N1 Mn1 N2 167.31(10)
N1 Mn1 N3 116.77(10)
N1 Mn1 N4 93.69(10)
N2 Mn1 N3 75.87(9)
N2 Mn1 N4 73.62(9)
N3 Mn1 N4 149.25(9)
Mn1 Mn2 O2 65.21(6)
Mn1 Mn2 O3 30.31(6)
Mn1 Mn2 N6 124.04(7)
Mn1 Mn2 N7 97.56(6)
Mn1 Mn2 N8 102.13(6)
Mn1 Mn2 N9 154.14(7)
O2 Mn2 O3 95.34(8)
O2 Mn2 N6 169.82(9)
O2 Mn2 N7 108.68(9)
O2 Mn2 N8 99.11(10)
O2 Mn2 N9 89.21(9)
O3 Mn2 N6 93.75(9)
O3 Mn2 N7 91.31(9)
O3 Mn2 N8 94.89(9)
O3 Mn2 N9 175.42(9)
N6 Mn2 N7 75.65(9)
N6 Mn2 N8 75.50(10)
N6 Mn2 N9 81.76(10)
N7 Mn2 N8 150.81(9)
N7 Mn2 N9 86.72(9)
N8 Mn2 N9 84.88(9)
Mn1 O1 C1 129.32(18)
Mn2 O2 N1 116.99(15)
Mn1 O3 Mn2 119.98(10)
Mn1 N1 O2 114.88(16)
Mn1 N1 C7 130.1(2)
O2 N1 C7 114.8(2)
Mn1 N2 C10 104.87(16)
Mn1 N2 C16 109.86(17)
Mn1 N2 C22 106.46(18)
C10 N2 C16 112.2(2)
C10 N2 C22 111.1(2)
C16 N2 C22 111.9(2)
Mn1 N3 C23 115.3(2)
Mn1 N3 C27 125.9(2)
C23 N3 C27 118.1(3)
Mn1 N4 C11 113.6(2)
Mn1 N4 C15 128.5(2)
C11 N4 C15 117.8(3)
C17 N5 C21 116.9(3)
Mn2 N6 C28 108.20(18)
Mn2 N6 C34 109.00(18)
Mn2 N6 C40 106.44(18)
C28 N6 C34 111.4(2)
C28 N6 C40 110.1(2)
C34 N6 C40 111.5(3)
Mn2 N7 C29 113.2(2)
Mn2 N7 C33 128.5(2)
C29 N7 C33 117.8(3)
Mn2 N8 C41 113.3(2)
Mn2 N8 C45 128.2(2)
C41 N8 C45 118.6(3)
Mn2 N9 C35 115.5(2)
Mn2 N9 C39 125.3(2)
C35 N9 C39 119.2(3)
O1 C1 C2 117.3(3)
O1 C1 C6 123.6(3)
C2 C1 C6 119.0(3)
C1 C2 H2 119.5
C1 C2 C3 121.1(3)
H2 C2 C3 119.5
C2 C3 H3 119.7
C2 C3 C4 120.5(3)
H3 C3 C4 119.7
C3 C4 H4 120.4
C3 C4 C5 119.2(3)
H4 C4 C5 120.4
C4 C5 H5 118.8
C4 C5 C6 122.5(3)
H5 C5 C6 118.8
C1 C6 C5 117.7(3)
C1 C6 C7 122.6(3)
C5 C6 C7 119.7(3)
N1 C7 C6 119.7(3)
N1 C7 C8 119.3(3)
C6 C7 C8 120.9(3)
C7 C8 H8A 109.2
C7 C8 H8B 109.2
C7 C8 C9 112.3(3)
H8A C8 H8B 107.9
H8A C8 C9 109.2
H8B C8 C9 109.2
C8 C9 H9A 109.5
C8 C9 H9B 109.5
C8 C9 H9C 109.5
H9A C9 H9B 109.5
H9A C9 H9C 109.5
H9B C9 H9C 109.5
N2 C10 H10A 109.7
N2 C10 H10B 109.7
N2 C10 C11 110.0(2)
H10A C10 H10B 108.2
H10A C10 C11 109.7
H10B C10 C11 109.7
N4 C11 C10 115.3(3)
N4 C11 C12 122.2(3)
C10 C11 C12 122.5(3)
C11 C12 H12 120.5
C11 C12 C13 119.1(3)
H12 C12 C13 120.5
C12 C13 H13 120.5
C12 C13 C14 119.0(3)
H13 C13 C14 120.5
C13 C14 H14 120.5
C13 C14 C15 118.9(3)
H14 C14 C15 120.5
N4 C15 C14 122.9(3)
N4 C15 H15 118.5
C14 C15 H15 118.5
N2 C16 H16A 108.4
N2 C16 H16B 108.4
N2 C16 C17 115.6(2)
H16A C16 H16B 107.4
H16A C16 C17 108.4
H16B C16 C17 108.4
N5 C17 C16 115.5(3)
N5 C17 C18 122.6(3)
C16 C17 C18 121.9(3)
C17 C18 H18 120.8
C17 C18 C19 118.4(4)
H18 C18 C19 120.8
C18 C19 H19 119.9
C18 C19 C20 120.2(5)
H19 C19 C20 119.9
C19 C20 H20 120.7
C19 C20 C21 118.6(5)
H20 C20 C21 120.7
N5 C21 C20 123.3(4)
N5 C21 H21 118.3
C20 C21 H21 118.3
N2 C22 H22A 109.5
N2 C22 H22B 109.5
N2 C22 C23 110.9(2)
H22A C22 H22B 108.0
H22A C22 C23 109.5
H22B C22 C23 109.5
N3 C23 C22 115.2(3)
N3 C23 C24 121.6(3)
C22 C23 C24 123.2(3)
C23 C24 H24 120.2
C23 C24 C25 119.5(3)
H24 C24 C25 120.2
C24 C25 H25 120.5
C24 C25 C26 119.1(3)
H25 C25 C26 120.5
C25 C26 H26 120.6
C25 C26 C27 118.9(3)
H26 C26 C27 120.6
N3 C27 C26 122.9(3)
N3 C27 H27 118.6
C26 C27 H27 118.6
N6 C28 H28A 109.2
N6 C28 H28B 109.2
N6 C28 C29 112.0(2)
H28A C28 H28B 107.9
H28A C28 C29 109.2
H28B C28 C29 109.2
N7 C29 C28 115.8(3)
N7 C29 C30 122.5(3)
C28 C29 C30 121.6(3)
C29 C30 H30 120.6
C29 C30 C31 118.9(3)
H30 C30 C31 120.6
C30 C31 H31 120.3
C30 C31 C32 119.4(4)
H31 C31 C32 120.3
C31 C32 H32 120.9
C31 C32 C33 118.3(3)
H32 C32 C33 120.9
N7 C33 C32 123.1(3)
N7 C33 H33 118.4
C32 C33 H33 118.4
N6 C34 H34A 108.6
N6 C34 H34B 108.6
N6 C34 C35 114.6(3)
H34A C34 H34B 107.6
H34A C34 C35 108.6
H34B C34 C35 108.6
N9 C35 C34 118.9(3)
N9 C35 C36 120.9(3)
C34 C35 C36 120.2(3)
C35 C36 H36 120.0
C35 C36 C37 120.0(3)
H36 C36 C37 120.0
C36 C37 H37 120.5
C36 C37 C38 118.9(3)
H37 C37 C38 120.5
C37 C38 H38 120.4
C37 C38 C39 119.1(3)
H38 C38 C39 120.4
N9 C39 C38 121.8(3)
N9 C39 H39 119.1
C38 C39 H39 119.1
N6 C40 H40A 109.4
N6 C40 H40B 109.4
N6 C40 C41 111.1(3)
H40A C40 H40B 108.0
H40A C40 C41 109.4
H40B C40 C41 109.4
N8 C41 C40 114.8(3)
N8 C41 C42 121.8(3)
C40 C41 C42 123.3(3)
C41 C42 H42 120.5
C41 C42 C43 119.1(4)
H42 C42 C43 120.5
C42 C43 H43 120.3
C42 C43 C44 119.4(4)
H43 C43 C44 120.3
C43 C44 H44 120.5
C43 C44 C45 118.9(4)
H44 C44 C45 120.5
N8 C45 C44 122.2(4)
N8 C45 H45 118.9
C44 C45 H45 118.9
O4 Cl1 O6 114.7(10)
O4 Cl1 O5 102.8(8)
O4 Cl1 O7 107.3(10)
O6 Cl1 O5 114.4(5)
O6 Cl1 O7 112.4(6)
O5 Cl1 O7 104.1(5)
O4' Cl1' O5' 120.5(15)
O4' Cl1' O6' 114.4(13)
O4' Cl1' O7' 103.4(12)
O5' Cl1' O6' 110.3(12)
O5' Cl1' O7' 103.3(12)
O6' Cl1' O7' 102.2(13)
O8 Cl2 O9 115.9(8)
O8 Cl2 O10 107.1(8)
O8 Cl2 O11 100.0(12)
O9 Cl2 O10 109.8(7)
O9 Cl2 O11 120.1(10)
O10 Cl2 O11 102.5(10)
O8' Cl2' O9' 97.3(12)
O8' Cl2' O10' 109.2(11)
O8' Cl2' O11' 138.6(11)
O9' Cl2' O10' 107.2(16)
O9' Cl2' O11' 81.7(12)
O10' Cl2' O11' 110.6(10)

loop_
_geom_bond_atom_site_label_1
_geom_bond_atom_site_label_2
_geom_bond_distance
Mn1 Mn2 3.1230(6)
Mn1 O1 1.8700(19)
Mn1 O3 1.8196(18)
Mn1 N1 2.032(2)
Mn1 N2 2.250(2)
Mn1 N3 2.218(2)
Mn1 N4 2.281(3)
Mn2 O2 1.8976(19)
Mn2 O3 1.7868(19)
Mn2 N6 2.168(2)
Mn2 N7 2.259(3)
Mn2 N8 2.264(3)
Mn2 N9 2.074(2)
O1 C1 1.323(3)
O2 N1 1.378(3)
N1 C7 1.302(3)
N2 C10 1.484(3)
N2 C16 1.505(4)
N2 C22 1.473(3)
N3 C23 1.341(4)
N3 C27 1.338(4)
N4 C11 1.348(4)
N4 C15 1.342(4)
N5 C17 1.341(4)
N5 C21 1.340(4)
N6 C28 1.474(4)
N6 C34 1.500(4)
N6 C40 1.488(4)
N7 C29 1.342(4)
N7 C33 1.340(4)
N8 C41 1.343(4)
N8 C45 1.341(4)
N9 C35 1.340(4)
N9 C39 1.351(4)
C1 C2 1.411(4)
C1 C6 1.408(4)
C2 H2 0.950
C2 C3 1.364(4)
C3 H3 0.950
C3 C4 1.386(5)
C4 H4 0.950
C4 C5 1.369(4)
C5 H5 0.950
C5 C6 1.405(4)
C6 C7 1.470(4)
C7 C8 1.502(4)
C8 H8A 0.990
C8 H8B 0.990
C8 C9 1.526(4)
C9 H9A 0.980
C9 H9B 0.980
C9 H9C 0.980
C10 H10A 0.990
C10 H10B 0.990
C10 C11 1.508(4)
C11 C12 1.374(4)
C12 H12 0.950
C12 C13 1.385(4)
C13 H13 0.950
C13 C14 1.369(5)
C14 H14 0.950
C14 C15 1.374(4)
C15 H15 0.950
C16 H16A 0.990
C16 H16B 0.990
C16 C17 1.514(4)
C17 C18 1.369(4)
C18 H18 0.950
C18 C19 1.374(5)
C19 H19 0.950
C19 C20 1.338(6)
C20 H20 0.950
C20 C21 1.369(6)
C21 H21 0.950
C22 H22A 0.990
C22 H22B 0.990
C22 C23 1.509(4)
C23 C24 1.382(4)
C24 H24 0.950
C24 C25 1.371(4)
C25 H25 0.950
C25 C26 1.366(4)
C26 H26 0.950
C26 C27 1.375(4)
C27 H27 0.950
C28 H28A 0.990
C28 H28B 0.990
C28 C29 1.509(4)
C29 C30 1.369(4)
C30 H30 0.950
C30 C31 1.379(5)
C31 H31 0.950
C31 C32 1.374(5)
C32 H32 0.950
C32 C33 1.373(4)
C33 H33 0.950
C34 H34A 0.990
C34 H34B 0.990
C34 C35 1.496(4)
C35 C36 1.379(4)
C36 H36 0.950
C36 C37 1.374(5)
C37 H37 0.950
C37 C38 1.375(5)
C38 H38 0.950
C38 C39 1.373(4)
C39 H39 0.950
C40 H40A 0.990
C40 H40B 0.990
C40 C41 1.500(4)
C41 C42 1.383(4)
C42 H42 0.950
C42 C43 1.369(5)
C43 H43 0.950
C43 C44 1.378(5)
C44 H44 0.950
C44 C45 1.374(5)
C45 H45 0.950
Cl1 O4 1.417(19)
Cl1 O6 1.332(9)
Cl1 O5 1.426(9)
Cl1 O7 1.440(11)
Cl1' O4' 1.43(3)
Cl1' O5' 1.373(17)
Cl1' O6' 1.465(12)
Cl1' O7' 1.485(14)
Cl2 O8 1.324(12)
Cl2 O9 1.374(8)
Cl2 O10 1.427(8)
Cl2 O11 1.189(11)
Cl2' O8' 1.66(2)
Cl2' O9' 1.44(2)
Cl2' O10' 1.30(2)
Cl2' O11' 1.665(12)

loop_
_geom_torsion_atom_site_label_1
_geom_torsion_atom_site_label_2
_geom_torsion_atom_site_label_3
_geom_torsion_atom_site_label_4
_geom_torsion
O1 Mn1 Mn2 O2 2.85(16)
O1 Mn1 Mn2 O3 -170.45(19)
O1 Mn1 Mn2 N6 -172.26(16)
O1 Mn1 Mn2 N7 109.99(15)
O1 Mn1 Mn2 N8 -91.69(15)
O1 Mn1 Mn2 N9 11.9(2)
O3 Mn1 Mn2 O2 173.30(15)
O3 Mn1 Mn2 N6 -1.82(15)
O3 Mn1 Mn2 N7 -79.57(15)
O3 Mn1 Mn2 N8 78.76(15)
O3 Mn1 Mn2 N9 -177.7(2)
N1 Mn1 Mn2 O2 -5.73(11)
N1 Mn1 Mn2 O3 -179.03(15)
N1 Mn1 Mn2 N6 179.16(12)
N1 Mn1 Mn2 N7 101.40(10)
N1 Mn1 Mn2 N8 -100.27(11)
N1 Mn1 Mn2 N9 3.28(18)
N2 Mn1 Mn2 O2 -171.32(10)
N2 Mn1 Mn2 O3 15.39(15)
N2 Mn1 Mn2 N6 13.57(11)
N2 Mn1 Mn2 N7 -64.18(10)
N2 Mn1 Mn2 N8 94.14(10)
N2 Mn1 Mn2 N9 -162.31(17)
N3 Mn1 Mn2 O2 107.35(10)
N3 Mn1 Mn2 O3 -65.95(15)
N3 Mn1 Mn2 N6 -67.77(11)
N3 Mn1 Mn2 N7 -145.52(9)
N3 Mn1 Mn2 N8 12.80(10)
N3 Mn1 Mn2 N9 116.35(18)
N4 Mn1 Mn2 O2 -97.97(10)
N4 Mn1 Mn2 O3 88.73(15)
N4 Mn1 Mn2 N6 86.92(11)
N4 Mn1 Mn2 N7 9.16(9)
N4 Mn1 Mn2 N8 167.49(10)
N4 Mn1 Mn2 N9 -88.96(17)
Mn2 Mn1 O1 C1 -34.3(3)
O3 Mn1 O1 C1 -107.3(10)
N1 Mn1 O1 C1 -26.7(3)
N2 Mn1 O1 C1 140.6(3)
N3 Mn1 O1 C1 -143.8(3)
N4 Mn1 O1 C1 66.9(3)
Mn1 Mn2 O2 N1 8.37(16)
O3 Mn2 O2 N1 11.8(2)
N6 Mn2 O2 N1 164.8(5)
N7 Mn2 O2 N1 -81.44(19)
N8 Mn2 O2 N1 107.60(19)
N9 Mn2 O2 N1 -167.71(19)
O2 Mn2 O3 Mn1 -6.11(14)
N6 Mn2 O3 Mn1 178.49(13)
N7 Mn2 O3 Mn1 102.79(13)
N8 Mn2 O3 Mn1 -105.76(13)
N9 Mn2 O3 Mn1 167.3(12)
O1 Mn1 O3 Mn2 81.3(10)
N1 Mn1 O3 Mn2 0.86(13)
N2 Mn1 O3 Mn2 -166.48(13)
N3 Mn1 O3 Mn2 117.66(13)
N4 Mn1 O3 Mn2 -92.91(13)
Mn2 O2 N1 Mn1 -12.9(2)
Mn2 O2 N1 C7 172.0(2)
Mn2 Mn1 N1 O2 7.91(15)
Mn2 Mn1 N1 C7 -177.9(3)
O1 Mn1 N1 O2 -167.70(19)
O1 Mn1 N1 C7 6.5(3)
O3 Mn1 N1 O2 7.43(19)
O3 Mn1 N1 C7 -178.4(3)
N2 Mn1 N1 O2 101.2(4)
N2 Mn1 N1 C7 -84.6(5)
N3 Mn1 N1 O2 -84.33(19)
N3 Mn1 N1 C7 89.8(3)
N4 Mn1 N1 O2 100.06(19)
N4 Mn1 N1 C7 -85.8(3)
Mn2 Mn1 N2 C10 47.63(19)
Mn2 Mn1 N2 C16 168.38(16)
Mn2 Mn1 N2 C22 -70.23(18)
O1 Mn1 N2 C10 -129.38(18)
O1 Mn1 N2 C16 -8.64(19)
O1 Mn1 N2 C22 112.76(18)
O3 Mn1 N2 C10 55.19(18)
O3 Mn1 N2 C16 175.93(18)
O3 Mn1 N2 C22 -62.67(18)
N1 Mn1 N2 C10 -38.8(5)
N1 Mn1 N2 C16 81.9(4)
N1 Mn1 N2 C22 -156.7(4)
N3 Mn1 N2 C10 146.28(19)
N3 Mn1 N2 C16 -92.97(19)
N3 Mn1 N2 C22 28.43(17)
N4 Mn1 N2 C10 -37.61(17)
N4 Mn1 N2 C16 83.13(19)
N4 Mn1 N2 C22 -155.47(19)
Mn2 Mn1 N3 C23 106.6(2)
Mn2 Mn1 N3 C27 -83.5(2)
O1 Mn1 N3 C23 -103.3(2)
O1 Mn1 N3 C27 66.7(2)
O3 Mn1 N3 C23 79.7(2)
O3 Mn1 N3 C27 -110.4(2)
N1 Mn1 N3 C23 171.73(19)
N1 Mn1 N3 C27 -18.3(3)
N2 Mn1 N3 C23 -9.5(2)
N2 Mn1 N3 C27 160.5(3)
N4 Mn1 N3 C23 -16.9(3)
N4 Mn1 N3 C27 153.1(2)
Mn2 Mn1 N4 C11 -97.07(19)
Mn2 Mn1 N4 C15 81.0(2)
O1 Mn1 N4 C11 113.2(2)
O1 Mn1 N4 C15 -68.8(2)
O3 Mn1 N4 C11 -67.3(2)
O3 Mn1 N4 C15 110.7(2)
N1 Mn1 N4 C11 -158.9(2)
N1 Mn1 N4 C15 19.1(2)
N2 Mn1 N4 C11 21.33(19)
N2 Mn1 N4 C15 -160.6(3)
N3 Mn1 N4 C11 28.7(3)
N3 Mn1 N4 C15 -153.2(2)
Mn1 Mn2 N6 C28 -57.3(2)
Mn1 Mn2 N6 C34 -178.58(17)
Mn1 Mn2 N6 C40 61.0(2)
O2 Mn2 N6 C28 148.6(5)
O2 Mn2 N6 C34 27.4(6)
O2 Mn2 N6 C40 -93.0(5)
O3 Mn2 N6 C28 -58.2(2)
O3 Mn2 N6 C34 -179.5(2)
O3 Mn2 N6 C40 60.1(2)
N7 Mn2 N6 C28 32.16(18)
N7 Mn2 N6 C34 -89.1(2)
N7 Mn2 N6 C40 150.5(2)
N8 Mn2 N6 C28 -152.3(2)
N8 Mn2 N6 C34 86.4(2)
N8 Mn2 N6 C40 -33.99(19)
N9 Mn2 N6 C28 120.9(2)
N9 Mn2 N6 C34 -0.4(2)
N9 Mn2 N6 C40 -120.8(2)
Mn1 Mn2 N7 C29 103.82(19)
Mn1 Mn2 N7 C33 -67.8(2)
O2 Mn2 N7 C29 170.14(19)
O2 Mn2 N7 C33 -1.5(3)
O3 Mn2 N7 C29 74.0(2)
O3 Mn2 N7 C33 -97.6(2)
N6 Mn2 N7 C29 -19.5(2)
N6 Mn2 N7 C33 168.9(3)
N8 Mn2 N7 C29 -28.4(3)
N8 Mn2 N7 C33 159.9(2)
N9 Mn2 N7 C29 -101.8(2)
N9 Mn2 N7 C33 86.5(2)
Mn1 Mn2 N8 C41 -104.35(19)
Mn1 Mn2 N8 C45 76.4(3)
O2 Mn2 N8 C41 -170.8(2)
O2 Mn2 N8 C45 9.9(3)
O3 Mn2 N8 C41 -74.6(2)
O3 Mn2 N8 C45 106.2(3)
N6 Mn2 N8 C41 18.1(2)
N6 Mn2 N8 C45 -161.2(3)
N7 Mn2 N8 C41 27.0(3)
N7 Mn2 N8 C45 -152.3(2)
N9 Mn2 N8 C41 100.8(2)
N9 Mn2 N8 C45 -78.4(3)
Mn1 Mn2 N9 C35 173.89(16)
Mn1 Mn2 N9 C39 -4.1(4)
O2 Mn2 N9 C35 -177.9(2)
O2 Mn2 N9 C39 4.0(3)
O3 Mn2 N9 C35 8.6(13)
O3 Mn2 N9 C39 -169.4(11)
N6 Mn2 N9 C35 -2.7(2)
N6 Mn2 N9 C39 179.3(3)
N7 Mn2 N9 C35 73.3(2)
N7 Mn2 N9 C39 -104.7(3)
N8 Mn2 N9 C35 -78.7(2)
N8 Mn2 N9 C39 103.3(3)
Mn1 O1 C1 C2 -153.5(2)
Mn1 O1 C1 C6 29.4(4)
O1 C1 C2 C3 -177.4(3)
C6 C1 C2 C3 -0.1(5)
C1 C2 C3 C4 -1.1(5)
C2 C3 C4 C5 1.7(6)
C3 C4 C5 C6 -1.1(6)
C4 C5 C6 C1 -0.1(5)
C4 C5 C6 C7 -179.0(3)
O1 C1 C6 C5 177.8(3)
O1 C1 C6 C7 -3.3(5)
C2 C1 C6 C5 0.7(5)
C2 C1 C6 C7 179.6(3)
Mn1 N1 C7 C6 11.0(4)
Mn1 N1 C7 C8 -172.5(2)
O2 N1 C7 C6 -174.9(2)
O2 N1 C7 C8 1.6(4)
C1 C6 C7 N1 -15.9(5)
C1 C6 C7 C8 167.6(3)
C5 C6 C7 N1 162.9(3)
C5 C6 C7 C8 -13.5(5)
N1 C7 C8 C9 -82.8(4)
C6 C7 C8 C9 93.6(3)
Mn1 N2 C10 C11 50.9(3)
C16 N2 C10 C11 -68.3(3)
C22 N2 C10 C11 165.5(2)
Mn1 N4 C11 C10 0.6(3)
Mn1 N4 C11 C12 178.9(2)
C15 N4 C11 C10 -177.7(2)
C15 N4 C11 C12 0.7(4)
N2 C10 C11 N4 -35.4(3)
N2 C10 C11 C12 146.2(3)
N4 C11 C12 C13 -1.6(5)
C10 C11 C12 C13 176.6(3)
C11 C12 C13 C14 0.9(5)
C12 C13 C14 C15 0.7(5)
Mn1 N4 C15 C14 -176.9(2)
C11 N4 C15 C14 1.1(4)
C13 C14 C15 N4 -1.7(5)
Mn1 N2 C16 C17 -167.7(2)
C10 N2 C16 C17 -51.5(3)
C22 N2 C16 C17 74.2(3)
C21 N5 C17 C16 177.3(3)
C21 N5 C17 C18 0.1(5)
N2 C16 C17 N5 87.6(3)
N2 C16 C17 C18 -95.2(4)
N5 C17 C18 C19 0.4(6)
C16 C17 C18 C19 -176.6(4)
C17 C18 C19 C20 -0.3(7)
C18 C19 C20 C21 -0.3(8)
C17 N5 C21 C20 -0.8(6)
C19 C20 C21 N5 0.9(7)
Mn1 N2 C22 C23 -43.6(3)
C10 N2 C22 C23 -157.3(2)
C16 N2 C22 C23 76.4(3)
Mn1 N3 C23 C22 -12.1(3)
Mn1 N3 C23 C24 169.4(2)
C27 N3 C23 C22 177.1(3)
C27 N3 C23 C24 -1.4(4)
N2 C22 C23 N3 38.7(4)
N2 C22 C23 C24 -142.8(3)
N3 C23 C24 C25 1.8(5)
C22 C23 C24 C25 -176.6(3)
C23 C24 C25 C26 -0.8(5)
C24 C25 C26 C27 -0.5(5)
Mn1 N3 C27 C26 -169.7(2)
C23 N3 C27 C26 0.0(5)
C25 C26 C27 N3 0.9(5)
Mn2 N6 C28 C29 -42.0(3)
C34 N6 C28 C29 77.8(3)
C40 N6 C28 C29 -158.0(2)
Mn2 N7 C29 C28 2.0(3)
Mn2 N7 C29 C30 -174.0(2)
C33 N7 C29 C28 174.7(3)
C33 N7 C29 C30 -1.4(4)
N6 C28 C29 N7 26.8(4)
N6 C28 C29 C30 -157.1(3)
N7 C29 C30 C31 3.6(5)
C28 C29 C30 C31 -172.3(3)
C29 C30 C31 C32 -2.5(5)
C30 C31 C32 C33 -0.4(5)
Mn2 N7 C33 C32 169.5(2)
C29 N7 C33 C32 -1.8(4)
C31 C32 C33 N7 2.7(5)
Mn2 N6 C34 C35 3.1(3)
C28 N6 C34 C35 -116.2(3)
C40 N6 C34 C35 120.3(3)
Mn2 N9 C35 C34 5.4(4)
Mn2 N9 C35 C36 -175.6(3)
C39 N9 C35 C34 -176.5(3)
C39 N9 C35 C36 2.5(5)
N6 C34 C35 N9 -5.7(5)
N6 C34 C35 C36 175.3(3)
N9 C35 C36 C37 -2.2(5)
C34 C35 C36 C37 176.8(3)
C35 C36 C37 C38 0.2(6)
C36 C37 C38 C39 1.4(6)
Mn2 N9 C39 C38 177.1(2)
C35 N9 C39 C38 -0.9(5)
C37 C38 C39 N9 -1.1(5)
Mn2 N6 C40 C41 47.5(3)
C28 N6 C40 C41 164.5(3)
C34 N6 C40 C41 -71.3(3)
Mn2 N8 C41 C40 3.1(3)
Mn2 N8 C41 C42 -178.9(2)
C45 N8 C41 C40 -177.6(3)
C45 N8 C41 C42 0.5(4)
N6 C40 C41 N8 -34.1(4)
N6 C40 C41 C42 147.9(3)
N8 C41 C42 C43 -0.6(5)
C40 C41 C42 C43 177.2(3)
C41 C42 C43 C44 0.6(5)
C42 C43 C44 C45 -0.4(5)
Mn2 N8 C45 C44 178.9(2)
C41 N8 C45 C44 -0.3(5)
C43 C44 C45 N8 0.3(5)
